data_7713262
loop_
_publ_author_name
'Li, Shi-Ming'
'Jiang, Hong-Chan'
'Ni, Qing-Ling'
'Gui, Liu-Cheng'
'Wang, Xiu-Jian'

_publ_section_title
;
 A linker conformation induced metal--organic framework with high
 stability and efficient upgrading of natural gas
;
_journal_name_full 'Dalton Transactions'
_journal_paper_doi 10.1039/D3DT00979C
_journal_year 2023
_chemical_formula_moiety 'C26 H19 Cu3 N O15, 4[CH3CN], 2[H2O]'
_chemical_formula_sum 'C26 H19 Cu3 N O15'
_chemical_formula_weight 776.04
_space_group_crystal_system orthorhombic
_space_group_IT_number 64
_space_group_name_Hall '-C 2ac 2'
_space_group_name_H-M_alt 'C m c e'
_atom_sites_solution_hydrogens mixed
_atom_sites_solution_primary dual
_audit_creation_date 2023-02-13
_audit_creation_method
;
Olex2 1.5
(compiled 2022.04.07 svn.rca3783a0 for OlexSys, GUI svn.r6498)
;
_audit_update_record
;
2023-04-23 deposited with the CCDC.	2023-05-23 downloaded from the CCDC.
;
_cell_angle_alpha 90
_cell_angle_beta 90
_cell_angle_gamma 90
_cell_formula_units_Z 8
_cell_length_a 13.7215(3)
_cell_length_b 35.1471(8)
_cell_length_c 19.2775(5)
_cell_measurement_reflns_used 8715
_cell_measurement_temperature 295.9(3)
_cell_measurement_theta_max 76.1180
_cell_measurement_theta_min 2.5070
_cell_volume 9297.0(4)
_computing_cell_refinement 'CrysAlisPro 1.171.41.123a (Rigaku OD, 2022)'
_computing_data_collection 'CrysAlisPro 1.171.41.123a (Rigaku OD, 2022)'
_computing_data_reduction 'CrysAlisPro 1.171.41.123a (Rigaku OD, 2022)'
_computing_molecular_graphics 'Olex2 1.5 (Dolomanov et al., 2009)'
_computing_publication_material 'Olex2 1.5 (Dolomanov et al., 2009)'
_computing_structure_refinement 'SHELXL 2018/3 (Sheldrick, 2015)'
_computing_structure_solution 'SHELXT  (Sheldrick, 2015)'
_diffrn_ambient_environment air
_diffrn_ambient_temperature 295.9(3)
_diffrn_detector 'Hybrid Pixel Array Detector'
_diffrn_detector_area_resol_mean 10.0000
_diffrn_detector_type HyPix
_diffrn_measured_fraction_theta_full 0.996
_diffrn_measured_fraction_theta_max 0.996
_diffrn_measurement_details
;
List of Runs (angles in degrees, time in seconds):

  # Type    Start    End  Width  t~exp~   \w     \q     \k     \f   Frames
#--------------------------------------------------------------------------
  1  \w   -122.00 -42.00   0.50   14.26    --  -47.95 -23.00 -74.00  160
  2  \w   -120.00 -82.00   0.50   57.03    --  -86.25-116.00  83.00   76
  3  \w   -152.00-126.00   0.50   57.03    --  -86.25-116.00  83.00   52
  4  \w    106.00 162.00   0.50   57.03    --  107.75 105.00 -89.00  112
  5  \w    -20.00  20.00   0.50   14.26    --  -47.95  19.00 120.00   80
  6  \w    -23.00   9.00   0.50   14.26    --   47.95 -19.00-180.00   64
  7  \w    -42.00 -16.00   0.50   57.03    --  -86.25  37.00  90.00   52
  8  \w    -40.00 -15.00   0.50   57.03    --  -86.25  37.00 120.00   50
  9  \w     35.00  60.00   0.50   57.03    --  107.75 -57.00-120.00   50
 10  \w     35.00  61.00   0.50   57.03    --  107.75 -57.00-180.00   52
 11  \w     53.00  90.00   0.50   57.03    --  107.75 -99.00-180.00   74
 12  \w     43.00 106.00   0.50   57.03    --  107.75 -77.00  60.00  126
 13  \w    101.00 176.00   0.50   57.03    --  107.75  23.00  90.00  150
;
_diffrn_measurement_device 'four-circle diffractometer'
_diffrn_measurement_device_type 'XtaLAB Synergy, Dualflex, HyPix'
_diffrn_measurement_method '\w scans'
_diffrn_orient_matrix_type 'CrysAlisPro convention (1999,Acta A55,543-557)'
_diffrn_orient_matrix_UB_11 0.0321255000
_diffrn_orient_matrix_UB_12 0.0317791000
_diffrn_orient_matrix_UB_13 0.0500924000
_diffrn_orient_matrix_UB_21 0.0051321000
_diffrn_orient_matrix_UB_22 0.0281789000
_diffrn_orient_matrix_UB_23 -0.0611320000
_diffrn_orient_matrix_UB_31 -0.1074004000
_diffrn_orient_matrix_UB_32 0.0108348000
_diffrn_orient_matrix_UB_33 0.0120004000
_diffrn_radiation_monochromator mirror
_diffrn_radiation_probe x-ray
_diffrn_radiation_type 'Cu K\a'
_diffrn_radiation_wavelength 1.54184
_diffrn_reflns_av_R_equivalents 0.0485
_diffrn_reflns_av_unetI/netI 0.0303
_diffrn_reflns_Laue_measured_fraction_full 0.996
_diffrn_reflns_Laue_measured_fraction_max 0.996
_diffrn_reflns_limit_h_max 6
_diffrn_reflns_limit_h_min -15
_diffrn_reflns_limit_k_max 40
_diffrn_reflns_limit_k_min -40
_diffrn_reflns_limit_l_max 22
_diffrn_reflns_limit_l_min -22
_diffrn_reflns_number 14985
_diffrn_reflns_point_group_measured_fraction_full 0.996
_diffrn_reflns_point_group_measured_fraction_max 0.996
_diffrn_reflns_theta_full 63.995
_diffrn_reflns_theta_max 63.995
_diffrn_reflns_theta_min 2.514
_diffrn_source 'micro-focus sealed X-ray tube'
_diffrn_source_type 'PhotonJet (Cu) X-ray Source'
_exptl_absorpt_coefficient_mu 2.022
_exptl_absorpt_correction_T_max 1.00000
_exptl_absorpt_correction_T_min 0.68786
_exptl_absorpt_correction_type multi-scan
_exptl_absorpt_process_details
;
CrysAlisPro 1.171.41.123a (Rigaku Oxford Diffraction, 2022)
Empirical absorption correction using spherical harmonics,
implemented in SCALE3 ABSPACK scaling algorithm.
;
_exptl_crystal_colour blue
_exptl_crystal_colour_primary blue
_exptl_crystal_density_diffrn 1.109
_exptl_crystal_description needle
_exptl_crystal_F_000 3112
_exptl_crystal_size_max 0.25
_exptl_crystal_size_mid 0.14
_exptl_crystal_size_min 0.12
_refine_diff_density_max 0.851
_refine_diff_density_min -0.595
_refine_diff_density_rms 0.107
_refine_ls_extinction_method none
_refine_ls_goodness_of_fit_ref 1.110
_refine_ls_hydrogen_treatment mixed
_refine_ls_matrix_type full
_refine_ls_number_parameters 226
_refine_ls_number_reflns 4018
_refine_ls_number_restraints 12
_refine_ls_restrained_S_all 1.110
_refine_ls_R_factor_all 0.0873
_refine_ls_R_factor_gt 0.0789
_refine_ls_shift/su_max 0.006
_refine_ls_shift/su_mean 0.001
_refine_ls_structure_factor_coef Fsqd
_refine_ls_weighting_details 'w=1/[\s^2^(Fo^2^)+(0.2300P)^2^] where P=(Fo^2^+2Fc^2^)/3'
_refine_ls_weighting_scheme calc
_refine_ls_wR_factor_gt 0.2797
_refine_ls_wR_factor_ref 0.2931
_reflns_Friedel_coverage 0.000
_reflns_number_gt 3255
_reflns_number_total 4018
_reflns_threshold_expression 'I > 2\s(I)'
_cod_data_source_file d3dt00979c2.cif
_cod_data_source_block GNU-1
_cod_original_sg_symbol_Hall '-C 2bc 2'
_cod_database_code 7713262
_shelx_shelxl_version_number 2018/3
_chemical_oxdiff_formula 'C H O N Cu'
_shelx_space_group_comment
;
The symmetry employed for this shelxl refinement is uniquely defined
by the following loop, which should always be used as a source of
symmetry information in preference to the above space-group names.
They are only intended as comments.
;
_olex2_refinement_description
;
1. Fixed Uiso
 At 1.2 times of:
  All C(H) groups, All C(H,H) groups
 At 1.5 times of:
  All O(H,H) groups
2. Restrained distances
 O25-H25A = O25-H25B
 0.85 with sigma of 0.02
 O26-H26A = O26-H26B
 0.85 with sigma of 0.02
 O27-H27A = O27-H27B
 0.85 with sigma of 0.02
 H27A-H27B
 1.34 with sigma of 0.04
 H25A-H25B
 1.34 with sigma of 0.04
 H26A-H26B
 1.34 with sigma of 0.04
 Cu2-H27A \\sim Cu2-H27B
 with sigma of 0.02
 Cu3-H25A \\sim Cu3-H25B
 with sigma of 0.02
 Cu1-H26A \\sim Cu1-H26B
 with sigma of 0.02
3.a Secondary CH2 refined with riding coordinates:
 C10(H10A,H10B)
3.b Aromatic/amide H refined with riding coordinates:
 C5(H5), C18(H18), C7(H7), C9(H9), C13(H13)
;
_smtbx_masks_special_details
;
A solvent mask was calculated and 877 electrons were 
found in a volume of 4957\%A^3^ in 1 void per unit cell. 
This is consistent with the presence of 
4[CH3CN], 2[H2O] per Asymmetric Unit 
which account for 864 electrons 
per unit cell.
;
_smtbx_masks_void_probe_radius 1.2
_smtbx_masks_void_truncation_radius 1.2
_olex2_submission_special_instructions 'No special instructions were received'
_oxdiff_exptl_absorpt_empirical_details
;
Empirical correction (ABSPACK) includes:
- Absorption correction using spherical harmonics
- Frame scaling
;
_oxdiff_exptl_absorpt_empirical_full_max 1.508
_oxdiff_exptl_absorpt_empirical_full_min 0.691

loop_
_space_group_symop_operation_xyz
'x, y, z'
'-x, -y+1/2, z+1/2'
'x, -y, -z'
'-x, y+1/2, -z+1/2'
'x+1/2, y+1/2, z'
'-x+1/2, -y+1, z+1/2'
'x+1/2, -y+1/2, -z'
'-x+1/2, y+1, -z+1/2'
'-x, -y, -z'
'x, y-1/2, -z-1/2'
'-x, y, z'
'x, -y-1/2, z-1/2'
'-x+1/2, -y+1/2, -z'
'x+1/2, y, -z-1/2'
'-x+1/2, y+1/2, z'
'x+1/2, -y, z-1/2'

loop_
_atom_site_label
_atom_site_type_symbol
_atom_site_fract_x
_atom_site_fract_y
_atom_site_fract_z
_atom_site_U_iso_or_equiv
_atom_site_adp_type
_atom_site_occupancy
_atom_site_site_symmetry_order
_atom_site_calc_flag
_atom_site_refinement_flags_posn
_atom_site_refinement_flags_adp
_atom_site_refinement_flags_occupancy
_atom_site_disorder_assembly
_atom_site_disorder_group
Cu1 Cu 1.000000 0.71104(3) 0.46189(5) 0.0569(4) Uani 1 2 d DS T P . .
Cu2 Cu 1.000000 0.65164(3) 0.37849(5) 0.0632(4) Uani 1 2 d DS T P . .
Cu3 Cu 0.500000 0.51380(3) 0.43582(6) 0.0656(4) Uani 1 2 d DS T P . .
O17 O 0.9005(3) 0.67987(12) 0.3275(2) 0.0803(10) Uani 1 1 d . . . . .
O21 O 0.8999(3) 0.68329(11) 0.5113(2) 0.0833(11) Uani 1 1 d . . . . .
O16 O 0.9026(3) 0.73056(12) 0.3983(2) 0.0852(11) Uani 1 1 d . . . . .
O20 O 0.8988(3) 0.63248(12) 0.4410(2) 0.0816(11) Uani 1 1 d . . . . .
C19 C 0.8708(4) 0.65066(15) 0.4947(3) 0.0719(13) Uani 1 1 d . . . . .
C15 C 0.8747(4) 0.71292(16) 0.3440(3) 0.0689(13) Uani 1 1 d . . . . .
O24 O 0.6004(3) 0.54810(12) 0.4725(2) 0.0848(11) Uani 1 1 d . . . . .
C5 C 0.7735(6) 0.64676(19) 0.6052(3) 0.0926(19) Uani 1 1 d . . . . .
H5 H 0.804638 0.668745 0.620384 0.111 Uiso 1 1 calc R U . . .
C8 C 0.6793(5) 0.58196(17) 0.5592(3) 0.0846(17) Uani 1 1 d . . . . .
C18 C 0.750000 0.7142(3) 0.250000 0.077(2) Uani 1 2 d S T P . .
H18 H 0.750000 0.687758 0.250002 0.093 Uiso 1 2 calc R U P . .
O23 O 0.5966(3) 0.52497(12) 0.5808(2) 0.0911(12) Uani 1 1 d . . . . .
C7 C 0.7468(4) 0.59977(14) 0.5163(3) 0.0743(14) Uani 1 1 d . . . . .
H7 H 0.758148 0.590296 0.472022 0.089 Uiso 1 1 calc R U . . .
O25 O 0.500000 0.5352(3) 0.3324(4) 0.143(3) Uani 1 2 d DS T P . .
H25A H 0.500000 0.5583(7) 0.320(2) 0.215 Uiso 1 2 d DS U P . .
H25B H 0.500000 0.5226(12) 0.2951(15) 0.215 Uiso 1 2 d DS U P . .
C9 C 0.6599(6) 0.59642(19) 0.6249(4) 0.103(2) Uani 1 1 d . . . . .
H9 H 0.616434 0.583802 0.653833 0.123 Uiso 1 1 calc R U . . .
C10 C 0.6758(5) 0.64649(19) 0.7192(4) 0.0942(19) Uani 1 1 d . . . . .
H10A H 0.618792 0.662487 0.713211 0.113 Uiso 1 1 calc R U . . .
H10B H 0.658126 0.625814 0.750008 0.113 Uiso 1 1 calc R U . . .
C4 C 0.7052(5) 0.62974(18) 0.6477(4) 0.0937(19) Uani 1 1 d . . . . .
C6 C 0.7976(5) 0.63174(17) 0.5393(3) 0.0808(16) Uani 1 1 d . . . . .
C14 C 0.8086(4) 0.73408(17) 0.2959(3) 0.0737(13) Uani 1 1 d . . . . .
C22 C 0.6233(4) 0.54892(17) 0.5359(3) 0.0777(15) Uani 1 1 d . . . . .
O26 O 1.000000 0.7582(2) 0.5319(5) 0.126(3) Uani 1 2 d DS T P . .
H26A H 1.000000 0.7612(12) 0.5767(12) 0.190 Uiso 1 2 d DS U P . .
H26B H 1.000000 0.7833(6) 0.526(2) 0.190 Uiso 1 2 d DS U P . .
O27 O 1.000000 0.6029(2) 0.3123(5) 0.141(3) Uani 1 2 d DS T P . .
H27A H 1.000000 0.5801(7) 0.326(2) 0.211 Uiso 1 2 d DS U P . .
H27B H 1.000000 0.6032(13) 0.2690(11) 0.211 Uiso 1 2 d DS U P . .
C13 C 0.8092(4) 0.77233(17) 0.2968(3) 0.0757(14) Uani 1 1 d . . . . .
H13 H 0.848442 0.785333 0.328192 0.091 Uiso 1 1 calc R U . . .
C12 C 0.750000 0.7925(2) 0.250000 0.078(2) Uani 1 2 d S T P . .
N11 N 0.750000 0.6679(2) 0.750000 0.096(2) Uani 1 2 d S T P . .

loop_
_atom_site_aniso_label
_atom_site_aniso_U_11
_atom_site_aniso_U_22
_atom_site_aniso_U_33
_atom_site_aniso_U_23
_atom_site_aniso_U_13
_atom_site_aniso_U_12
Cu1 0.0482(6) 0.0632(6) 0.0593(6) -0.0068(4) 0.000 0.000
Cu2 0.0595(7) 0.0655(7) 0.0647(7) -0.0102(4) 0.000 0.000
Cu3 0.0773(8) 0.0527(6) 0.0668(7) 0.0022(4) 0.000 0.000
O17 0.079(2) 0.082(2) 0.079(2) -0.0043(19) -0.0200(19) 0.0084(19)
O21 0.082(2) 0.084(2) 0.084(2) -0.020(2) 0.018(2) -0.0284(18)
O16 0.083(3) 0.092(3) 0.081(2) -0.005(2) -0.027(2) 0.016(2)
O20 0.072(2) 0.085(3) 0.089(3) -0.006(2) 0.0122(19) -0.0194(18)
C19 0.069(3) 0.080(3) 0.067(3) -0.011(3) -0.002(3) -0.007(2)
C15 0.048(3) 0.090(4) 0.069(3) 0.008(3) -0.006(2) -0.003(2)
O24 0.089(3) 0.076(2) 0.089(3) -0.002(2) 0.008(2) -0.024(2)
C5 0.116(5) 0.086(4) 0.076(3) -0.006(3) 0.000(3) -0.035(4)
C8 0.103(4) 0.073(3) 0.078(3) -0.014(3) 0.015(3) -0.029(3)
C18 0.057(4) 0.096(5) 0.079(5) 0.000 -0.008(4) 0.000
O23 0.107(3) 0.075(2) 0.092(3) 0.001(2) -0.009(2) -0.027(2)
C7 0.076(4) 0.076(3) 0.070(3) -0.008(2) 0.005(3) -0.017(3)
O25 0.212(9) 0.140(7) 0.077(4) 0.033(5) 0.000 0.000
C9 0.134(6) 0.087(4) 0.088(4) -0.006(3) 0.016(4) -0.043(4)
C10 0.096(5) 0.086(4) 0.100(5) 0.013(3) 0.013(4) -0.016(3)
C4 0.115(5) 0.080(3) 0.086(4) -0.007(3) 0.010(4) -0.028(3)
C6 0.096(4) 0.079(3) 0.068(3) -0.006(2) 0.008(3) -0.027(3)
C14 0.063(3) 0.090(3) 0.068(3) -0.002(3) -0.009(2) -0.005(2)
C22 0.074(3) 0.074(3) 0.086(4) -0.009(3) 0.012(3) -0.011(3)
O26 0.156(7) 0.103(5) 0.120(6) -0.048(4) 0.000 0.000
O27 0.167(8) 0.118(6) 0.137(7) -0.071(6) 0.000 0.000
C13 0.076(3) 0.086(3) 0.065(3) 0.001(3) -0.009(3) -0.007(3)
C12 0.096(6) 0.069(4) 0.067(4) 0.000 0.004(4) 0.000
N11 0.136(7) 0.075(4) 0.077(4) 0.000 -0.005(4) 0.000

loop_
_atom_type_symbol
_atom_type_description
_atom_type_scat_dispersion_real
_atom_type_scat_dispersion_imag
_atom_type_scat_source
C C 0.0181 0.0091 'International Tables Vol C Tables 4.2.6.8 and 6.1.1.4'
H H 0.0000 0.0000 'International Tables Vol C Tables 4.2.6.8 and 6.1.1.4'
Cu Cu -1.9646 0.5888 'International Tables Vol C Tables 4.2.6.8 and 6.1.1.4'
N N 0.0311 0.0180 'International Tables Vol C Tables 4.2.6.8 and 6.1.1.4'
O O 0.0492 0.0322 'International Tables Vol C Tables 4.2.6.8 and 6.1.1.4'

loop_
_geom_angle_atom_site_label_1
_geom_angle_atom_site_label_2
_geom_angle_atom_site_label_3
_geom_angle
_geom_angle_site_symmetry_1
_geom_angle_site_symmetry_3
_geom_angle_publ_flag
O21 Cu1 Cu2 84.30(12) 11_755 . ?
O21 Cu1 Cu2 84.30(12) . . ?
O21 Cu1 O21 90.4(3) . 11_755 ?
O21 Cu1 O16 90.0(2) . . ?
O21 Cu1 O16 168.13(17) 11_755 . ?
O21 Cu1 O16 90.0(2) 11_755 11_755 ?
O21 Cu1 O16 168.13(17) . 11_755 ?
O21 Cu1 O26 94.6(2) . . ?
O21 Cu1 O26 94.6(2) 11_755 . ?
O16 Cu1 Cu2 83.94(13) . . ?
O16 Cu1 Cu2 83.94(13) 11_755 . ?
O16 Cu1 O16 87.1(3) . 11_755 ?
O16 Cu1 O26 97.2(2) 11_755 . ?
O16 Cu1 O26 97.2(2) . . ?
O26 Cu1 Cu2 178.4(3) . . ?
O17 Cu2 Cu1 84.51(12) 11_755 . ?
O17 Cu2 Cu1 84.51(12) . . ?
O17 Cu2 O17 88.7(3) . 11_755 ?
O17 Cu2 O20 168.57(17) 11_755 . ?
O17 Cu2 O20 89.35(19) 11_755 11_755 ?
O17 Cu2 O20 168.58(17) . 11_755 ?
O17 Cu2 O20 89.35(19) . . ?
O17 Cu2 O27 96.1(2) . . ?
O17 Cu2 O27 96.1(2) 11_755 . ?
O20 Cu2 Cu1 84.10(13) 11_755 . ?
O20 Cu2 Cu1 84.10(13) . . ?
O20 Cu2 O20 90.3(3) . 11_755 ?
O20 Cu2 O27 95.3(2) . . ?
O20 Cu2 O27 95.3(2) 11_755 . ?
O27 Cu2 Cu1 179.1(3) . . ?
O24 Cu3 Cu3 83.60(13) . 9_666 ?
O24 Cu3 Cu3 83.60(13) 11_655 9_666 ?
O24 Cu3 O24 89.2(3) . 11_655 ?
O24 Cu3 O25 96.9(2) . . ?
O24 Cu3 O25 96.9(2) 11_655 . ?
O23 Cu3 Cu3 84.09(15) 9_666 9_666 ?
O23 Cu3 Cu3 84.09(15) 3_566 9_666 ?
O23 Cu3 O24 167.64(19) 3_566 11_655 ?
O23 Cu3 O24 90.7(2) 3_566 . ?
O23 Cu3 O24 167.64(19) 9_666 . ?
O23 Cu3 O24 90.7(2) 9_666 11_655 ?
O23 Cu3 O23 86.9(3) 9_666 3_566 ?
O23 Cu3 O25 95.4(3) 9_666 . ?
O23 Cu3 O25 95.4(3) 3_566 . ?
O25 Cu3 Cu3 179.2(3) . 9_666 ?
C15 O17 Cu2 122.7(3) . . ?
C19 O21 Cu1 124.2(4) . . ?
C15 O16 Cu1 123.6(4) . . ?
C19 O20 Cu2 122.7(4) . . ?
O21 C19 O20 124.6(5) . . ?
O21 C19 C6 118.6(5) . . ?
O20 C19 C6 116.8(5) . . ?
O17 C15 O16 124.9(5) . . ?
O17 C15 C14 118.3(5) . . ?
O16 C15 C14 116.7(5) . . ?
C22 O24 Cu3 122.6(4) . . ?
C4 C5 H5 119.0 . . ?
C4 C5 C6 122.0(6) . . ?
C6 C5 H5 119.0 . . ?
C7 C8 C22 121.6(5) . . ?
C9 C8 C7 120.3(5) . . ?
C9 C8 C22 118.0(5) . . ?
C14 C18 H18 120.3 . . ?
C14 C18 H18 120.3 8_645 . ?
C14 C18 C14 119.5(8) 8_645 . ?
C22 O23 Cu3 123.8(4) . 9_666 ?
C8 C7 H7 119.8 . . ?
C8 C7 C6 120.5(5) . . ?
C6 C7 H7 119.8 . . ?
Cu3 O25 H25A 127(3) . . ?
Cu3 O25 H25B 128(3) . . ?
H25A O25 H25B 105(5) . . ?
C8 C9 H9 119.7 . . ?
C8 C9 C4 120.6(6) . . ?
C4 C9 H9 119.7 . . ?
H10A C10 H10B 107.8 . . ?
C4 C10 H10A 109.0 . . ?
C4 C10 H10B 109.0 . . ?
N11 C10 H10A 109.0 . . ?
N11 C10 H10B 109.0 . . ?
N11 C10 C4 113.1(5) . . ?
C5 C4 C9 118.5(6) . . ?
C5 C4 C10 122.6(5) . . ?
C9 C4 C10 118.9(6) . . ?
C5 C6 C19 120.8(5) . . ?
C7 C6 C19 121.1(5) . . ?
C7 C6 C5 118.0(5) . . ?
C18 C14 C15 119.9(6) . . ?
C13 C14 C15 119.1(5) . . ?
C13 C14 C18 121.0(6) . . ?
O24 C22 C8 116.5(6) . . ?
O24 C22 O23 125.3(5) . . ?
O23 C22 C8 118.0(6) . . ?
Cu1 O26 H26A 136(3) . . ?
Cu1 O26 H26B 133(3) . . ?
H26A O26 H26B 91(4) . . ?
Cu2 O27 H27A 125(3) . . ?
Cu2 O27 H27B 126(3) . . ?
H27A O27 H27B 110(5) . . ?
C14 C13 H13 120.2 . . ?
C14 C13 C12 119.6(5) . . ?
C12 C13 H13 120.2 . . ?
C13 C12 C13 119.3(7) 8_645 . ?
N11 C12 C13 120.3(4) 13_666 . ?
N11 C12 C13 120.3(4) 13_666 8_645 ?
C10 N11 C10 114.8(8) . 8_646 ?
C12 N11 C10 122.6(4) 13_666 . ?
C12 N11 C10 122.6(4) 13_666 8_646 ?

loop_
_geom_bond_atom_site_label_1
_geom_bond_atom_site_label_2
_geom_bond_distance
_geom_bond_site_symmetry_2
_geom_bond_publ_flag
Cu1 Cu2 2.6351(13) . ?
Cu1 O21 1.935(4) 11_755 ?
Cu1 O21 1.935(4) . ?
Cu1 O16 1.939(4) 11_755 ?
Cu1 O16 1.939(4) . ?
Cu1 O26 2.139(7) . ?
Cu2 O17 1.953(4) 11_755 ?
Cu2 O17 1.953(4) . ?
Cu2 O20 1.957(4) . ?
Cu2 O20 1.957(4) 11_755 ?
Cu2 O27 2.136(7) . ?
Cu3 Cu3 2.658(2) 9_666 ?
Cu3 O24 1.963(4) . ?
Cu3 O24 1.963(4) 11_655 ?
Cu3 O23 1.928(4) 9_666 ?
Cu3 O23 1.928(4) 3_566 ?
Cu3 O25 2.130(7) . ?
O17 C15 1.255(7) . ?
O21 C19 1.255(6) . ?
O16 C15 1.275(7) . ?
O20 C19 1.277(7) . ?
C19 C6 1.479(8) . ?
C15 C14 1.495(8) . ?
O24 C22 1.261(8) . ?
C5 H5 0.9300 . ?
C5 C4 1.381(9) . ?
C5 C6 1.415(9) . ?
C8 C7 1.390(8) . ?
C8 C9 1.389(9) . ?
C8 C22 1.463(8) . ?
C18 H18 0.9300 . ?
C18 C14 1.385(7) 8_645 ?
C18 C14 1.385(7) . ?
O23 C22 1.262(8) . ?
C7 H7 0.9300 . ?
C7 C6 1.395(7) . ?
O25 H25A 0.85(2) . ?
O25 H25B 0.84(2) . ?
C9 H9 0.9300 . ?
C9 C4 1.397(8) . ?
C10 H10A 0.9700 . ?
C10 H10B 0.9700 . ?
C10 C4 1.551(10) . ?
C10 N11 1.399(8) . ?
C14 C13 1.344(8) . ?
O26 H26A 0.87(2) . ?
O26 H26B 0.89(2) . ?
O27 H27A 0.85(2) . ?
O27 H27B 0.83(2) . ?
C13 H13 0.9300 . ?
C13 C12 1.407(7) . ?
C12 N11 1.389(10) 13_666 ?

loop_
_geom_torsion_atom_site_label_1
_geom_torsion_atom_site_label_2
_geom_torsion_atom_site_label_3
_geom_torsion_atom_site_label_4
_geom_torsion
_geom_torsion_site_symmetry_1
_geom_torsion_site_symmetry_2
_geom_torsion_site_symmetry_3
_geom_torsion_site_symmetry_4
_geom_torsion_publ_flag
Cu1 O21 C19 O20 -4.6(9) . . . . ?
Cu1 O21 C19 C6 176.6(4) . . . . ?
Cu1 O16 C15 O17 5.6(8) . . . . ?
Cu1 O16 C15 C14 -172.4(4) . . . . ?
Cu2 O17 C15 O16 -6.6(8) . . . . ?
Cu2 O17 C15 C14 171.4(4) . . . . ?
Cu2 O20 C19 O21 4.5(9) . . . . ?
Cu2 O20 C19 C6 -176.7(4) . . . . ?
Cu3 O24 C22 C8 -164.4(4) . . . . ?
Cu3 O24 C22 O23 10.8(9) . . . . ?
Cu3 O23 C22 O24 -9.2(9) 9_666 . . . ?
Cu3 O23 C22 C8 166.0(5) 9_666 . . . ?
O17 C15 C14 C18 23.5(7) . . . . ?
O17 C15 C14 C13 -154.8(6) . . . . ?
O21 C19 C6 C5 -11.1(10) . . . . ?
O21 C19 C6 C7 165.6(6) . . . . ?
O16 C15 C14 C18 -158.4(5) . . . . ?
O16 C15 C14 C13 23.3(8) . . . . ?
O20 C19 C6 C5 170.0(6) . . . . ?
O20 C19 C6 C7 -13.2(9) . . . . ?
C15 C14 C13 C12 177.7(5) . . . . ?
C8 C7 C6 C19 179.0(6) . . . . ?
C8 C7 C6 C5 -4.2(10) . . . . ?
C8 C9 C4 C5 -3.5(12) . . . . ?
C8 C9 C4 C10 175.6(7) . . . . ?
C18 C14 C13 C12 -0.6(8) . . . . ?
C7 C8 C9 C4 2.3(12) . . . . ?
C7 C8 C22 O24 -33.7(10) . . . . ?
C7 C8 C22 O23 150.7(6) . . . . ?
C9 C8 C7 C6 1.7(10) . . . . ?
C9 C8 C22 O24 143.2(7) . . . . ?
C9 C8 C22 O23 -32.4(10) . . . . ?
C4 C5 C6 C19 179.8(7) . . . . ?
C4 C5 C6 C7 2.9(11) . . . . ?
C4 C10 N11 C10 -77.5(5) . . . 8_646 ?
C4 C10 N11 C12 102.5(5) . . . 13_666 ?
C6 C5 C4 C9 0.9(12) . . . . ?
C6 C5 C4 C10 -178.2(8) . . . . ?
C14 C18 C14 C15 -177.9(6) 8_645 . . . ?
C14 C18 C14 C13 0.3(4) 8_645 . . . ?
C14 C13 C12 C13 0.3(4) . . . 8_645 ?
C14 C13 C12 N11 -179.7(4) . . . 13_666 ?
C22 C8 C7 C6 178.5(6) . . . . ?
C22 C8 C9 C4 -174.7(7) . . . . ?
N11 C10 C4 C5 -27.6(10) . . . . ?
N11 C10 C4 C9 153.3(7) . . . . ?

loop_
_smtbx_masks_void_nr
_smtbx_masks_void_average_x
_smtbx_masks_void_average_y
_smtbx_masks_void_average_z
_smtbx_masks_void_volume
_smtbx_masks_void_count_electrons
_smtbx_masks_void_content
1 -0.378 -0.479 -0.949 4957.2 876.6 '32 CH3CN,16 H2O'
